data_4134013
loop_
_publ_author_name
'Wang, Gang-Wei'
'Boyd, Olivia'
'Young, Tom A.'
'Bertrand, Sophie M.'
'Bower, John F.'

_publ_section_title
;
 Rhodacyclopentanones as Linchpins for the Atom Economical Assembly of
 Diverse Polyheterocycles.
;
_journal_issue 4
_journal_name_full 'Journal of the American Chemical Society'
_journal_page_first 1740
_journal_page_last 1745
_journal_paper_doi 10.1021/jacs.9b12421
_journal_volume 142
_journal_year 2020
_chemical_formula_moiety 'C23 H22 N2 O2'
_chemical_formula_sum 'C23 H22 N2 O2'
_chemical_formula_weight 358.42
_space_group_crystal_system monoclinic
_space_group_IT_number 14
_space_group_name_Hall '-P 2yn'
_space_group_name_H-M_alt 'P 1 21/n 1'
_atom_sites_solution_hydrogens geom
_atom_sites_solution_primary dual
_audit_creation_date 2018-01-05
_audit_creation_method
;
Olex2 1.2
(compiled 2017.08.10 svn.r3458 for OlexSys, GUI svn.r5381)
;
_cell_angle_alpha 90
_cell_angle_beta 95.015(2)
_cell_angle_gamma 90
_cell_formula_units_Z 4
_cell_length_a 5.99960(10)
_cell_length_b 11.7006(2)
_cell_length_c 25.9222(5)
_cell_measurement_reflns_used 3340
_cell_measurement_temperature 200(2)
_cell_measurement_theta_max 23.82
_cell_measurement_theta_min 2.35
_cell_volume 1812.74(6)
_computing_cell_refinement 'SAINT v8.37A (Bruker, 2015)'
_computing_data_collection 'Bruker Apex suite'
_computing_data_reduction 'SAINT v8.37A (Bruker, 2015)'
_computing_molecular_graphics 'Olex2 (Dolomanov et al., 2009)'
_computing_publication_material 'Olex2 (Dolomanov et al., 2009)'
_computing_structure_refinement 'ShelXL (Sheldrick, 2015)'
_computing_structure_solution 'ShelXT (Sheldrick, 2015)'
_diffrn_ambient_temperature 200(2)
_diffrn_detector 'Bruker area detector'
_diffrn_detector_type 'CCD area detector'
_diffrn_measured_fraction_theta_full 1.000
_diffrn_measured_fraction_theta_max 0.997
_diffrn_measurement_device 'Bruker Apex II kappa CCD area detector'
_diffrn_measurement_device_type 'Bruker APEX-II CCD'
_diffrn_measurement_method '\f and \w scans'
_diffrn_radiation_monochromator graphite
_diffrn_radiation_type MoK\a
_diffrn_radiation_wavelength 0.71073
_diffrn_reflns_av_R_equivalents 0.0350
_diffrn_reflns_av_unetI/netI 0.0347
_diffrn_reflns_Laue_measured_fraction_full 1.000
_diffrn_reflns_Laue_measured_fraction_max 0.997
_diffrn_reflns_limit_h_max 7
_diffrn_reflns_limit_h_min -7
_diffrn_reflns_limit_k_max 14
_diffrn_reflns_limit_k_min -15
_diffrn_reflns_limit_l_max 34
_diffrn_reflns_limit_l_min -32
_diffrn_reflns_number 16299
_diffrn_reflns_point_group_measured_fraction_full 1.000
_diffrn_reflns_point_group_measured_fraction_max 0.997
_diffrn_reflns_theta_full 25.242
_diffrn_reflns_theta_max 27.972
_diffrn_reflns_theta_min 1.577
_diffrn_source 'fine-focus sealed tube'
_diffrn_standards_number 0
_exptl_absorpt_coefficient_mu 0.084
_exptl_absorpt_correction_T_max 0.7456
_exptl_absorpt_correction_T_min 0.5987
_exptl_absorpt_correction_type multi-scan
_exptl_absorpt_process_details
'SADABS-2014/5 (Bruker,2014/5) was used for absorption correction. wR2(int) was 0.0733 before and 0.0394 after correction. The Ratio of minimum to maximum transmission is 0.8030. The \l/2 correction factor is Not present.'
_exptl_crystal_colour colourless
_exptl_crystal_colour_primary colourless
_exptl_crystal_density_diffrn 1.313
_exptl_crystal_description block
_exptl_crystal_F_000 760
_exptl_crystal_size_max 0.42
_exptl_crystal_size_mid 0.332
_exptl_crystal_size_min 0.224
_refine_diff_density_max 0.217
_refine_diff_density_min -0.218
_refine_diff_density_rms 0.041
_refine_ls_extinction_method none
_refine_ls_goodness_of_fit_ref 1.010
_refine_ls_hydrogen_treatment constr
_refine_ls_matrix_type full
_refine_ls_number_parameters 254
_refine_ls_number_reflns 4344
_refine_ls_number_restraints 12
_refine_ls_restrained_S_all 1.011
_refine_ls_R_factor_all 0.0731
_refine_ls_R_factor_gt 0.0465
_refine_ls_shift/su_max 0.001
_refine_ls_shift/su_mean 0.000
_refine_ls_structure_factor_coef Fsqd
_refine_ls_weighting_details 'w=1/[\s^2^(Fo^2^)+(0.0510P)^2^+0.4884P] where P=(Fo^2^+2Fc^2^)/3'
_refine_ls_weighting_scheme calc
_refine_ls_wR_factor_gt 0.1036
_refine_ls_wR_factor_ref 0.1172
_reflns_Friedel_coverage 0.000
_reflns_number_gt 3109
_reflns_number_total 4344
_reflns_threshold_expression 'I > 2\s(I)'
_cod_data_source_file ja9b12421_si_004.cif
_cod_data_source_block testm1
_cod_depositor_comments 'Adding full bibliography for 4134008--4134014.cif.'
_cod_database_code 4134013
_shelx_shelxl_version_number 2017/1
_shelx_space_group_comment
;
The symmetry employed for this shelxl refinement is uniquely defined
by the following loop, which should always be used as a source of
symmetry information in preference to the above space-group names.
They are only intended as comments.
;
_olex2_refinement_description
;
1. Fixed Uiso
 At 1.2 times of:
  All C(H) groups, All C(H,H) groups
2. Restrained distances
 C16A-C12 \\sim C16-C12 \\sim C14A-C11 \\sim C14-C11
 with sigma of 0.01
 C16A-C15A \\sim C16-C15 \\sim C15A-C14A \\sim C15-C14
 with sigma of 0.01
3. Uiso/Uaniso restraints and constraints
Uanis(C15) = Uanis(C15A)
Uanis(C16A) = Uanis(C16)
Uanis(C14A) = Uanis(C14)
4. Others
 Sof(H11A)=Sof(H12A)=Sof(C15A)=Sof(H15C)=Sof(H15D)=Sof(C16A)=Sof(H16C)=
 Sof(H16D)=Sof(C14A)=Sof(H14C)=Sof(H14D)=1-FVAR(1)
 Sof(H11)=Sof(H12)=Sof(C14)=Sof(H14A)=Sof(H14B)=Sof(C15)=Sof(H15A)=Sof(H15B)=
 Sof(C16)=Sof(H16A)=Sof(H16B)=FVAR(1)
5.a Ternary CH refined with riding coordinates:
 C2(H2), C11(H11), C11(H11A), C12(H12), C12(H12A)
5.b Secondary CH2 refined with riding coordinates:
 C4(H4A,H4B), C14(H14A,H14B), C15(H15A,H15B), C16(H16A,H16B), C17(H17A,H17B),
 C15A(H15C,H15D), C16A(H16C,H16D), C14A(H14C,H14D)
5.c Aromatic/amide H refined with riding coordinates:
 C6(H6), C7(H7), C8(H8), C9(H9), C10(H10), C20(H20), C21(H21), C22(H22),
 C23(H23)
;
_olex2_submission_special_instructions 'No special instructions were received'

loop_
_space_group_symop_operation_xyz
'x, y, z'
'-x+1/2, y+1/2, -z+1/2'
'-x, -y, -z'
'x-1/2, -y-1/2, z-1/2'

loop_
_atom_site_label
_atom_site_type_symbol
_atom_site_fract_x
_atom_site_fract_y
_atom_site_fract_z
_atom_site_U_iso_or_equiv
_atom_site_adp_type
_atom_site_occupancy
_atom_site_site_symmetry_order
_atom_site_calc_flag
_atom_site_refinement_flags_posn
_atom_site_refinement_flags_occupancy
_atom_site_disorder_assembly
_atom_site_disorder_group
O1 O -0.12763(18) 0.43567(10) 0.58965(4) 0.0378(3) Uani 1 1 d . . . .
O2 O 0.2333(3) 0.27042(13) 0.75290(5) 0.0747(5) Uani 1 1 d . . . .
N1 N 0.1232(2) 0.32444(10) 0.64090(5) 0.0278(3) Uani 1 1 d . . . .
N2 N 0.1873(2) 0.51067(10) 0.63532(5) 0.0290(3) Uani 1 1 d . . . .
C1 C 0.0437(2) 0.42655(13) 0.61806(5) 0.0279(3) Uani 1 1 d . . . .
C2 C 0.4024(2) 0.46755(12) 0.65850(5) 0.0255(3) Uani 1 1 d . . . .
H2 H 0.520056 0.469784 0.633483 0.031 Uiso 1 1 calc R . . .
C3 C 0.3386(2) 0.34456(12) 0.67158(5) 0.0275(3) Uani 1 1 d . . . .
C4 C 0.1531(3) 0.62910(13) 0.61928(6) 0.0349(4) Uani 1 1 d . . . .
H4A H 0.155377 0.678139 0.650444 0.042 Uiso 1 1 calc R . . .
H4B H 0.003843 0.636635 0.600060 0.042 Uiso 1 1 calc R . . .
C5 C 0.3286(3) 0.67045(12) 0.58556(6) 0.0308(3) Uani 1 1 d . . . .
C6 C 0.3296(3) 0.63263(15) 0.53482(6) 0.0423(4) Uani 1 1 d . . . .
H6 H 0.217464 0.581066 0.521027 0.051 Uiso 1 1 calc R . . .
C7 C 0.4923(4) 0.66947(18) 0.50440(7) 0.0532(5) Uani 1 1 d . . . .
H7 H 0.492199 0.642777 0.469786 0.064 Uiso 1 1 calc R . . .
C8 C 0.6553(3) 0.74482(17) 0.52378(8) 0.0518(5) Uani 1 1 d . . . .
H8 H 0.766875 0.770282 0.502594 0.062 Uiso 1 1 calc R . . .
C9 C 0.6554(3) 0.78285(15) 0.57394(8) 0.0463(5) Uani 1 1 d . . . .
H9 H 0.767578 0.834710 0.587468 0.056 Uiso 1 1 calc R . . .
C10 C 0.4934(3) 0.74605(13) 0.60472(7) 0.0376(4) Uani 1 1 d . . . .
H10 H 0.494801 0.772762 0.639356 0.045 Uiso 1 1 calc R . . .
C11 C 0.4810(3) 0.52530(13) 0.70989(6) 0.0322(3) Uani 1 1 d D . . .
H11 H 0.447270 0.609010 0.708722 0.039 Uiso 0.848(6) 1 calc R P A 1
H11A H 0.426609 0.606101 0.707786 0.039 Uiso 0.152(6) 1 calc R P A 2
C12 C 0.3589(3) 0.46565(15) 0.75184(6) 0.0362(4) Uani 1 1 d D . . .
H12 H 0.222261 0.509192 0.759506 0.043 Uiso 0.848(6) 1 calc R P A 1
H12A H 0.224492 0.509401 0.760835 0.043 Uiso 0.152(6) 1 calc R P A 2
C13 C 0.2984(3) 0.35016(15) 0.72945(6) 0.0389(4) Uani 1 1 d . . . .
C14 C 0.7325(4) 0.5033(3) 0.72612(10) 0.0416(9) Uani 0.848(6) 1 d D P A 1
H14A H 0.800541 0.459031 0.698968 0.050 Uiso 0.848(6) 1 calc R P A 1
H14B H 0.813527 0.576709 0.731053 0.050 Uiso 0.848(6) 1 calc R P A 1
C15 C 0.7467(3) 0.4375(3) 0.77565(9) 0.0456(7) Uani 0.848(6) 1 d D P A 1
H15A H 0.876103 0.463295 0.799075 0.055 Uiso 0.848(6) 1 calc R P A 1
H15B H 0.762809 0.354730 0.768979 0.055 Uiso 0.848(6) 1 calc R P A 1
C16 C 0.5297(5) 0.4615(4) 0.79914(13) 0.0460(9) Uani 0.848(6) 1 d D P A 1
H16A H 0.536222 0.535363 0.817880 0.055 Uiso 0.848(6) 1 calc R P A 1
H16B H 0.493730 0.399914 0.823235 0.055 Uiso 0.848(6) 1 calc R P A 1
C17 C 0.4906(3) 0.24464(13) 0.65883(7) 0.0371(4) Uani 1 1 d . . . .
H17A H 0.618529 0.271810 0.640485 0.044 Uiso 1 1 calc R . . .
H17B H 0.548382 0.203840 0.690683 0.044 Uiso 1 1 calc R . . .
C18 C 0.3386(3) 0.16858(13) 0.62436(6) 0.0302(3) Uani 1 1 d . . . .
C19 C 0.1305(2) 0.21941(12) 0.61411(5) 0.0272(3) Uani 1 1 d . . . .
C20 C -0.0388(3) 0.16876(13) 0.58254(5) 0.0317(3) Uani 1 1 d . . . .
H20 H -0.179749 0.205095 0.575401 0.038 Uiso 1 1 calc R . . .
C21 C 0.0049(3) 0.06282(14) 0.56168(6) 0.0365(4) Uani 1 1 d . . . .
H21 H -0.108935 0.025644 0.540069 0.044 Uiso 1 1 calc R . . .
C22 C 0.2100(3) 0.01013(14) 0.57159(6) 0.0388(4) Uani 1 1 d . . . .
H22 H 0.235451 -0.062714 0.557027 0.047 Uiso 1 1 calc R . . .
C23 C 0.3794(3) 0.06336(13) 0.60282(6) 0.0367(4) Uani 1 1 d . . . .
H23 H 0.521465 0.027856 0.609287 0.044 Uiso 1 1 calc R . . .
C15A C 0.720(2) 0.4981(16) 0.7867(5) 0.0456(7) Uani 0.152(6) 1 d D P A 2
H15C H 0.732193 0.569431 0.807317 0.055 Uiso 0.152(6) 1 calc R P A 2
H15D H 0.852790 0.450806 0.797492 0.055 Uiso 0.152(6) 1 calc R P A 2
C16A C 0.515(3) 0.435(3) 0.8000(7) 0.0460(9) Uani 0.152(6) 1 d D P A 2
H16C H 0.458438 0.463959 0.832226 0.055 Uiso 0.152(6) 1 calc R P A 2
H16D H 0.541652 0.351618 0.802923 0.055 Uiso 0.152(6) 1 calc R P A 2
C14A C 0.7278(16) 0.529(3) 0.7308(6) 0.0416(9) Uani 0.152(6) 1 d D P A 2
H14C H 0.816783 0.472326 0.712810 0.050 Uiso 0.152(6) 1 calc R P A 2
H14D H 0.792174 0.605732 0.726919 0.050 Uiso 0.152(6) 1 calc R P A 2

loop_
_atom_site_aniso_label
_atom_site_aniso_U_11
_atom_site_aniso_U_22
_atom_site_aniso_U_33
_atom_site_aniso_U_23
_atom_site_aniso_U_13
_atom_site_aniso_U_12
O1 0.0270(6) 0.0434(6) 0.0416(6) -0.0026(5) -0.0052(5) 0.0040(5)
O2 0.1150(14) 0.0678(10) 0.0415(7) 0.0181(7) 0.0083(8) -0.0387(9)
N1 0.0249(6) 0.0279(6) 0.0302(6) -0.0014(5) 0.0010(5) -0.0017(5)
N2 0.0246(6) 0.0278(6) 0.0343(6) 0.0037(5) 0.0003(5) 0.0010(5)
C1 0.0237(7) 0.0321(8) 0.0284(7) -0.0012(6) 0.0051(6) 0.0025(6)
C2 0.0235(7) 0.0262(7) 0.0268(7) 0.0006(6) 0.0025(5) 0.0006(5)
C3 0.0273(7) 0.0278(7) 0.0270(7) 0.0009(6) -0.0003(6) -0.0025(6)
C4 0.0331(8) 0.0282(8) 0.0430(9) 0.0036(7) 0.0011(7) 0.0065(6)
C5 0.0327(8) 0.0230(7) 0.0354(8) 0.0059(6) -0.0044(6) 0.0043(6)
C6 0.0474(10) 0.0418(9) 0.0359(8) 0.0042(7) -0.0059(7) -0.0062(8)
C7 0.0627(13) 0.0609(12) 0.0360(9) 0.0078(9) 0.0037(9) -0.0001(10)
C8 0.0467(11) 0.0521(11) 0.0574(12) 0.0246(10) 0.0091(9) 0.0017(9)
C9 0.0392(10) 0.0329(9) 0.0648(12) 0.0132(9) -0.0064(8) -0.0053(7)
C10 0.0436(9) 0.0261(8) 0.0415(9) 0.0025(7) -0.0054(7) 0.0003(7)
C11 0.0335(8) 0.0299(8) 0.0327(8) -0.0038(6) 0.0005(6) -0.0003(6)
C12 0.0272(8) 0.0527(10) 0.0293(7) -0.0073(7) 0.0069(6) 0.0016(7)
C13 0.0399(9) 0.0470(10) 0.0293(8) 0.0070(7) 0.0012(7) -0.0074(7)
C14 0.0325(9) 0.059(2) 0.0329(10) -0.0096(11) -0.0007(7) -0.0101(9)
C15 0.0323(10) 0.0615(17) 0.0415(12) -0.0038(12) -0.0051(9) 0.0055(11)
C16 0.0431(11) 0.068(3) 0.0271(8) -0.0038(12) 0.0019(8) -0.0117(12)
C17 0.0351(9) 0.0292(8) 0.0453(9) -0.0021(7) -0.0056(7) 0.0045(6)
C18 0.0331(8) 0.0276(7) 0.0299(7) 0.0034(6) 0.0028(6) -0.0012(6)
C19 0.0307(8) 0.0263(7) 0.0255(7) 0.0012(6) 0.0070(6) -0.0035(6)
C20 0.0317(8) 0.0356(8) 0.0283(7) -0.0003(6) 0.0048(6) -0.0049(6)
C21 0.0479(10) 0.0355(8) 0.0260(7) -0.0028(6) 0.0027(7) -0.0105(7)
C22 0.0567(11) 0.0275(8) 0.0325(8) -0.0015(7) 0.0052(7) -0.0005(7)
C23 0.0438(9) 0.0303(8) 0.0359(8) 0.0034(7) 0.0028(7) 0.0051(7)
C15A 0.0323(10) 0.0615(17) 0.0415(12) -0.0038(12) -0.0051(9) 0.0055(11)
C16A 0.0431(11) 0.068(3) 0.0271(8) -0.0038(12) 0.0019(8) -0.0117(12)
C14A 0.0325(9) 0.059(2) 0.0329(10) -0.0096(11) -0.0007(7) -0.0101(9)

loop_
_atom_type_symbol
_atom_type_description
_atom_type_scat_dispersion_real
_atom_type_scat_dispersion_imag
_atom_type_scat_source
C C 0.0033 0.0016 'International Tables Vol C Tables 4.2.6.8 and 6.1.1.4'
H H 0.0000 0.0000 'International Tables Vol C Tables 4.2.6.8 and 6.1.1.4'
N N 0.0061 0.0033 'International Tables Vol C Tables 4.2.6.8 and 6.1.1.4'
O O 0.0106 0.0060 'International Tables Vol C Tables 4.2.6.8 and 6.1.1.4'

loop_
_geom_angle_atom_site_label_1
_geom_angle_atom_site_label_2
_geom_angle_atom_site_label_3
_geom_angle
C1 N1 C3 110.00(11)
C1 N1 C19 123.97(11)
C19 N1 C3 109.88(11)
C1 N2 C2 113.34(11)
C1 N2 C4 121.76(12)
C4 N2 C2 122.81(12)
O1 C1 N1 124.77(14)
O1 C1 N2 127.91(14)
N2 C1 N1 107.26(12)
N2 C2 H2 111.8
N2 C2 C3 100.71(11)
N2 C2 C11 113.47(12)
C3 C2 H2 111.8
C11 C2 H2 111.8
C11 C2 C3 106.59(11)
N1 C3 C2 104.72(11)
N1 C3 C13 109.09(12)
N1 C3 C17 105.71(11)
C2 C3 C13 103.79(12)
C2 C3 C17 120.13(13)
C17 C3 C13 112.83(13)
N2 C4 H4A 109.1
N2 C4 H4B 109.1
N2 C4 C5 112.55(13)
H4A C4 H4B 107.8
C5 C4 H4A 109.1
C5 C4 H4B 109.1
C6 C5 C4 120.57(15)
C10 C5 C4 120.68(14)
C10 C5 C6 118.75(16)
C5 C6 H6 119.8
C7 C6 C5 120.32(17)
C7 C6 H6 119.8
C6 C7 H7 119.8
C6 C7 C8 120.50(18)
C8 C7 H7 119.8
C7 C8 H8 120.2
C9 C8 C7 119.57(18)
C9 C8 H8 120.2
C8 C9 H9 119.9
C8 C9 C10 120.27(17)
C10 C9 H9 119.9
C5 C10 H10 119.7
C9 C10 C5 120.57(16)
C9 C10 H10 119.7
C2 C11 H11 111.1
C2 C11 H11A 107.2
C2 C11 C12 106.66(12)
C2 C11 C14 112.38(15)
C2 C11 C14A 122.3(9)
C12 C11 H11 111.1
C12 C11 H11A 107.2
C12 C11 C14 104.22(15)
C12 C11 C14A 105.5(6)
C14 C11 H11 111.1
C14A C11 H11A 107.2
C11 C12 H12 111.1
C11 C12 H12A 112.2
C11 C12 C16A 112.8(6)
C13 C12 C11 104.49(12)
C13 C12 H12 111.1
C13 C12 H12A 112.2
C13 C12 C16 113.8(2)
C13 C12 C16A 102.3(13)
C16 C12 C11 104.81(17)
C16 C12 H12 111.1
C16A C12 H12A 112.2
O2 C13 C3 123.14(15)
O2 C13 C12 125.68(15)
C12 C13 C3 111.15(13)
C11 C14 H14A 110.2
C11 C14 H14B 110.2
H14A C14 H14B 108.5
C15 C14 C11 107.44(19)
C15 C14 H14A 110.2
C15 C14 H14B 110.2
C14 C15 H15A 110.7
C14 C15 H15B 110.7
C14 C15 C16 105.3(2)
H15A C15 H15B 108.8
C16 C15 H15A 110.7
C16 C15 H15B 110.7
C12 C16 H16A 111.2
C12 C16 H16B 111.2
C15 C16 C12 102.9(3)
C15 C16 H16A 111.2
C15 C16 H16B 111.2
H16A C16 H16B 109.1
C3 C17 H17A 111.0
C3 C17 H17B 111.0
H17A C17 H17B 109.0
C18 C17 C3 103.70(12)
C18 C17 H17A 111.0
C18 C17 H17B 111.0
C19 C18 C17 110.34(13)
C23 C18 C17 130.16(14)
C23 C18 C19 119.50(14)
C18 C19 N1 110.15(12)
C20 C19 N1 127.66(14)
C20 C19 C18 122.18(14)
C19 C20 H20 121.3
C19 C20 C21 117.40(15)
C21 C20 H20 121.3
C20 C21 H21 119.2
C22 C21 C20 121.51(15)
C22 C21 H21 119.2
C21 C22 H22 119.9
C21 C22 C23 120.19(15)
C23 C22 H22 119.9
C18 C23 C22 119.21(15)
C18 C23 H23 120.4
C22 C23 H23 120.4
H15C C15A H15D 107.4
C16A C15A H15C 108.3
C16A C15A H15D 108.3
C14A C15A H15C 108.3
C14A C15A H15D 108.3
C14A C15A C16A 115.8(12)
C12 C16A H16C 112.0
C12 C16A H16D 112.0
C15A C16A C12 98.8(8)
C15A C16A H16C 112.0
C15A C16A H16D 112.0
H16C C16A H16D 109.7
C11 C14A H14C 111.2
C11 C14A H14D 111.2
C15A C14A C11 103.0(9)
C15A C14A H14C 111.2
C15A C14A H14D 111.2
H14C C14A H14D 109.1

loop_
_geom_bond_atom_site_label_1
_geom_bond_atom_site_label_2
_geom_bond_distance
O1 C1 1.2159(17)
O2 C13 1.197(2)
N1 C1 1.3986(19)
N1 C3 1.4758(18)
N1 C19 1.4141(18)
N2 C1 1.3577(19)
N2 C2 1.4648(17)
N2 C4 1.4561(19)
C2 H2 1.0000
C2 C3 1.534(2)
C2 C11 1.531(2)
C3 C13 1.542(2)
C3 C17 1.536(2)
C4 H4A 0.9900
C4 H4B 0.9900
C4 C5 1.506(2)
C5 C6 1.388(2)
C5 C10 1.386(2)
C6 H6 0.9500
C6 C7 1.377(3)
C7 H7 0.9500
C7 C8 1.379(3)
C8 H8 0.9500
C8 C9 1.374(3)
C9 H9 0.9500
C9 C10 1.379(3)
C10 H10 0.9500
C11 H11 1.0000
C11 H11A 1.0000
C11 C12 1.531(2)
C11 C14 1.552(3)
C11 C14A 1.532(8)
C12 H12 1.0000
C12 H12A 1.0000
C12 C13 1.503(2)
C12 C16 1.528(3)
C12 C16A 1.537(8)
C14 H14A 0.9900
C14 H14B 0.9900
C14 C15 1.493(3)
C15 H15A 0.9900
C15 H15B 0.9900
C15 C16 1.511(4)
C16 H16A 0.9900
C16 H16B 0.9900
C17 H17A 0.9900
C17 H17B 0.9900
C17 C18 1.510(2)
C18 C19 1.387(2)
C18 C23 1.382(2)
C19 C20 1.381(2)
C20 H20 0.9500
C20 C21 1.387(2)
C21 H21 0.9500
C21 C22 1.380(2)
C22 H22 0.9500
C22 C23 1.390(2)
C23 H23 0.9500
C15A H15C 0.9900
C15A H15D 0.9900
C15A C16A 1.499(9)
C15A C14A 1.497(8)
C16A H16C 0.9900
C16A H16D 0.9900
C14A H14C 0.9900
C14A H14D 0.9900
